data_7128177
loop_
_publ_author_name
'Poynder, Tiffany B.'
'Chamorro Oru\'e, Analia I'
'Tania, ?'
'Sharp-Bucknall, Lachlan'
'Flynn, Matthew T.'
'Wilson, David J. D.'
'Athukorala Arachchige, Kasun S.'
'Clegg, Jack K.'
'Dutton, Jason L.'

_publ_section_title
;
 On the activation of PhICl<sub>2</sub> with pyridine.
;
_journal_issue 40
_journal_name_full 'Chemical communications (Cambridge, England)'
_journal_page_first 4970
_journal_page_last 4973
_journal_paper_doi 10.1039/d1cc01567b
_journal_volume 57
_journal_year 2021
_chemical_formula_sum 'C11 H10 Cl2 I N'
_chemical_formula_weight 354.00
_space_group_crystal_system monoclinic
_space_group_IT_number 14
_space_group_name_Hall '-P 2yn'
_space_group_name_H-M_alt 'P 1 21/n 1'
_atom_sites_solution_hydrogens geom
_audit_creation_method SHELXL-2018/3
_audit_update_record
;
2021-03-18 deposited with the CCDC.	2021-04-15 downloaded from the CCDC.
;
_cell_angle_alpha 90
_cell_angle_beta 107.339(4)
_cell_angle_gamma 90
_cell_formula_units_Z 4
_cell_length_a 8.9394(3)
_cell_length_b 15.5397(4)
_cell_length_c 9.5747(3)
_cell_measurement_reflns_used 11748
_cell_measurement_temperature 100(2)
_cell_measurement_theta_max 33.3850
_cell_measurement_theta_min 2.6210
_cell_volume 1269.63(7)
_computing_cell_refinement 'CrysAlisPro 1.171.40.67a (Rigaku OD, 2019)'
_computing_data_collection 'CrysAlisPro 1.171.40.67a (Rigaku OD, 2019)'
_computing_data_reduction 'CrysAlisPro 1.171.40.67a (Rigaku OD, 2019)'
_computing_molecular_graphics 'Olex2 1.3 (Dolomanov et al., 2009)'
_computing_publication_material 'Olex2 1.3 (Dolomanov et al., 2009)'
_computing_structure_refinement 'SHELXL-2018/3 (Sheldrick, 2018)'
_computing_structure_solution 'SHELXT 2018/2 (Sheldrick, 2018)'
_diffrn_ambient_temperature 100(2)
_diffrn_detector_type 'Pilatus 300K'
_diffrn_measured_fraction_theta_full 0.997
_diffrn_measured_fraction_theta_max 0.997
_diffrn_measurement_device 'four-circle diffractometer'
_diffrn_measurement_device_type 'XtaLAB Synergy, Dualflex, Pilatus 300K'
_diffrn_radiation_type MoK\a
_diffrn_radiation_wavelength 0.71073
_diffrn_reflns_av_R_equivalents 0.0512
_diffrn_reflns_av_unetI/netI 0.0303
_diffrn_reflns_Laue_measured_fraction_full 0.997
_diffrn_reflns_Laue_measured_fraction_max 0.997
_diffrn_reflns_limit_h_max 10
_diffrn_reflns_limit_h_min -10
_diffrn_reflns_limit_k_max 18
_diffrn_reflns_limit_k_min -18
_diffrn_reflns_limit_l_max 11
_diffrn_reflns_limit_l_min -11
_diffrn_reflns_number 12645
_diffrn_reflns_point_group_measured_fraction_full 0.997
_diffrn_reflns_point_group_measured_fraction_max 0.997
_diffrn_reflns_theta_full 25.122
_diffrn_reflns_theta_max 25.122
_diffrn_reflns_theta_min 2.585
_diffrn_source 'micro-focus sealed X-ray tube'
_diffrn_source_type 'PhotonJet (Mo) X-ray Source'
_exptl_absorpt_coefficient_mu 2.911
_exptl_absorpt_correction_T_max 1.00000
_exptl_absorpt_correction_T_min 0.84437
_exptl_absorpt_correction_type multi-scan
_exptl_absorpt_process_details
;
CrysAlisPro 1.171.40.84a (Rigaku Oxford Diffraction, 2020)
Empirical absorption correction using spherical harmonics,
implemented in SCALE3 ABSPACK scaling algorithm.
;
_exptl_crystal_colour Yellow
_exptl_crystal_density_diffrn 1.852
_exptl_crystal_description Plate
_exptl_crystal_F_000 680
_exptl_crystal_size_max 0.120
_exptl_crystal_size_mid 0.090
_exptl_crystal_size_min 0.040
_refine_diff_density_max 2.870
_refine_diff_density_min -1.860
_refine_diff_density_rms 0.124
_refine_ls_extinction_method none
_refine_ls_goodness_of_fit_ref 1.055
_refine_ls_hydrogen_treatment constr
_refine_ls_matrix_type full
_refine_ls_number_parameters 136
_refine_ls_number_reflns 2263
_refine_ls_number_restraints 0
_refine_ls_restrained_S_all 1.055
_refine_ls_R_factor_all 0.0358
_refine_ls_R_factor_gt 0.0338
_refine_ls_shift/su_max 0.001
_refine_ls_shift/su_mean 0.000
_refine_ls_structure_factor_coef Fsqd
_refine_ls_weighting_details 'w=1/[\s^2^(Fo^2^)+(0.0221P)^2^+7.5969P] where P=(Fo^2^+2Fc^2^)/3'
_refine_ls_weighting_scheme calc
_refine_ls_wR_factor_gt 0.0773
_refine_ls_wR_factor_ref 0.0786
_reflns_Friedel_coverage 0.000
_reflns_number_gt 2133
_reflns_number_total 2263
_reflns_threshold_expression 'I > 2\s(I)'
_cod_data_source_file d1cc01567b2.cif
_cod_data_source_block 2
_cod_depositor_comments 'Adding full bibliography for 7128176--7128179.cif.'
_cod_original_sg_symbol_H-M 'P 21/n'
_cod_database_code 7128177
_shelx_shelxl_version_number 2018/3
_shelx_space_group_comment
;
The symmetry employed for this shelxl refinement is uniquely defined
by the following loop, which should always be used as a source of
symmetry information in preference to the above space-group names.
They are only intended as comments.
;
_shelx_estimated_absorpt_t_min 0.721
_shelx_estimated_absorpt_t_max 0.892

loop_
_space_group_symop_operation_xyz
'x, y, z'
'-x+1/2, y+1/2, -z+1/2'
'-x, -y, -z'
'x-1/2, -y-1/2, z-1/2'

loop_
_atom_site_label
_atom_site_type_symbol
_atom_site_fract_x
_atom_site_fract_y
_atom_site_fract_z
_atom_site_U_iso_or_equiv
_atom_site_adp_type
_atom_site_occupancy
_atom_site_site_symmetry_order
_atom_site_calc_flag
_atom_site_refinement_flags_posn
_atom_site_refinement_flags_adp
_atom_site_refinement_flags_occupancy
_atom_site_disorder_assembly
_atom_site_disorder_group
I1 I 0.27849(3) 0.56753(2) 0.39474(3) 0.02058(12) Uani 1 1 d . . . . .
Cl1 Cl 0.30801(14) 0.70432(8) 0.27073(14) 0.0271(3) Uani 1 1 d . . . . .
Cl2 Cl 0.24982(15) 0.42663(7) 0.51266(14) 0.0281(3) Uani 1 1 d . . . . .
N1 N 0.2314(5) 0.4839(3) 0.1320(4) 0.0228(9) Uani 1 1 d . . . . .
C11 C 0.1289(6) 0.4187(3) 0.0957(5) 0.0241(10) Uani 1 1 d . . . . .
H11 H 0.080066 0.399532 0.165593 0.029 Uiso 1 1 calc R U . . .
C1 C 0.3067(5) 0.6341(3) 0.6001(5) 0.0185(9) Uani 1 1 d . . . . .
C6 C 0.4558(5) 0.6480(3) 0.6926(5) 0.0204(9) Uani 1 1 d . . . . .
H6 H 0.545147 0.631257 0.664973 0.024 Uiso 1 1 calc R U . . .
C10 C 0.0912(6) 0.3784(3) -0.0383(6) 0.0279(11) Uani 1 1 d . . . . .
H10 H 0.018611 0.332022 -0.059915 0.033 Uiso 1 1 calc R U . . .
C5 C 0.4728(6) 0.6870(3) 0.8267(6) 0.0243(10) Uani 1 1 d . . . . .
H5 H 0.574504 0.696569 0.892237 0.029 Uiso 1 1 calc R U . . .
C7 C 0.2989(6) 0.5105(3) 0.0316(6) 0.0243(10) Uani 1 1 d . . . . .
H7 H 0.371715 0.556692 0.056178 0.029 Uiso 1 1 calc R U . . .
C2 C 0.1740(6) 0.6585(3) 0.6359(6) 0.0250(10) Uani 1 1 d . . . . .
H2 H 0.072470 0.647938 0.570678 0.030 Uiso 1 1 calc R U . . .
C4 C 0.3418(6) 0.7121(3) 0.8656(6) 0.0255(11) Uani 1 1 d . . . . .
H4 H 0.353459 0.738558 0.957700 0.031 Uiso 1 1 calc R U . . .
C9 C 0.1610(6) 0.4065(3) -0.1407(6) 0.0278(11) Uani 1 1 d . . . . .
H9 H 0.136639 0.380054 -0.234276 0.033 Uiso 1 1 calc R U . . .
C8 C 0.2676(6) 0.4742(3) -0.1047(6) 0.0267(11) Uani 1 1 d . . . . .
H8 H 0.317550 0.494810 -0.172949 0.032 Uiso 1 1 calc R U . . .
C3 C 0.1925(6) 0.6984(3) 0.7686(6) 0.0289(11) Uani 1 1 d . . . . .
H3 H 0.102820 0.716807 0.794277 0.035 Uiso 1 1 calc R U . . .

loop_
_atom_site_aniso_label
_atom_site_aniso_U_11
_atom_site_aniso_U_22
_atom_site_aniso_U_33
_atom_site_aniso_U_23
_atom_site_aniso_U_13
_atom_site_aniso_U_12
I1 0.01677(17) 0.02000(18) 0.02600(19) 0.00096(12) 0.00792(12) -0.00117(11)
Cl1 0.0296(6) 0.0225(6) 0.0315(7) 0.0021(5) 0.0127(5) -0.0029(5)
Cl2 0.0318(6) 0.0219(6) 0.0328(7) 0.0013(5) 0.0129(5) -0.0043(5)
N1 0.024(2) 0.021(2) 0.022(2) 0.0010(16) 0.0047(17) 0.0012(16)
C11 0.023(2) 0.023(2) 0.024(3) 0.0050(19) 0.004(2) -0.0027(19)
C1 0.021(2) 0.022(2) 0.012(2) 0.0007(17) 0.0037(18) 0.0003(18)
C6 0.020(2) 0.024(2) 0.017(2) 0.0022(18) 0.0041(19) -0.0015(18)
C10 0.022(2) 0.023(2) 0.032(3) 0.001(2) -0.001(2) -0.003(2)
C5 0.022(2) 0.020(2) 0.032(3) 0.003(2) 0.009(2) -0.0019(19)
C7 0.026(2) 0.021(2) 0.027(3) 0.004(2) 0.009(2) -0.0014(19)
C2 0.018(2) 0.029(3) 0.028(3) 0.006(2) 0.007(2) 0.001(2)
C4 0.033(3) 0.018(2) 0.029(3) 0.003(2) 0.014(2) 0.001(2)
C9 0.030(3) 0.027(3) 0.024(3) 0.001(2) 0.004(2) 0.008(2)
C8 0.028(3) 0.026(3) 0.028(3) 0.005(2) 0.012(2) 0.006(2)
C3 0.024(2) 0.024(3) 0.045(3) 0.007(2) 0.019(2) 0.004(2)

loop_
_atom_type_symbol
_atom_type_description
_atom_type_scat_dispersion_real
_atom_type_scat_dispersion_imag
_atom_type_scat_source
C C 0.0033 0.0016 'International Tables Vol C Tables 4.2.6.8 and 6.1.1.4'
H H 0.0000 0.0000 'International Tables Vol C Tables 4.2.6.8 and 6.1.1.4'
Cl Cl 0.1484 0.1585 'International Tables Vol C Tables 4.2.6.8 and 6.1.1.4'
I I -0.4742 1.8119 'International Tables Vol C Tables 4.2.6.8 and 6.1.1.4'
N N 0.0061 0.0033 'International Tables Vol C Tables 4.2.6.8 and 6.1.1.4'

loop_
_geom_angle_atom_site_label_1
_geom_angle_atom_site_label_2
_geom_angle_atom_site_label_3
_geom_angle
_geom_angle_site_symmetry_1
_geom_angle_site_symmetry_3
_geom_angle_publ_flag
C1 I1 Cl1 91.44(12) . . ?
C1 I1 Cl2 90.45(12) . . ?
Cl1 I1 Cl2 178.05(4) . . ?
C11 N1 C7 117.7(4) . . ?
N1 C11 C10 123.0(5) . . ?
N1 C11 H11 118.5 . . ?
C10 C11 H11 118.5 . . ?
C6 C1 C2 122.3(4) . . ?
C6 C1 I1 119.1(3) . . ?
C2 C1 I1 118.6(3) . . ?
C1 C6 C5 118.8(4) . . ?
C1 C6 H6 120.6 . . ?
C5 C6 H6 120.6 . . ?
C11 C10 C9 118.7(5) . . ?
C11 C10 H10 120.6 . . ?
C9 C10 H10 120.6 . . ?
C4 C5 C6 120.2(5) . . ?
C4 C5 H5 119.9 . . ?
C6 C5 H5 119.9 . . ?
N1 C7 C8 123.1(5) . . ?
N1 C7 H7 118.4 . . ?
C8 C7 H7 118.4 . . ?
C3 C2 C1 118.4(5) . . ?
C3 C2 H2 120.8 . . ?
C1 C2 H2 120.8 . . ?
C5 C4 C3 119.7(5) . . ?
C5 C4 H4 120.2 . . ?
C3 C4 H4 120.2 . . ?
C10 C9 C8 119.0(5) . . ?
C10 C9 H9 120.5 . . ?
C8 C9 H9 120.5 . . ?
C7 C8 C9 118.5(5) . . ?
C7 C8 H8 120.8 . . ?
C9 C8 H8 120.8 . . ?
C2 C3 C4 120.7(5) . . ?
C2 C3 H3 119.7 . . ?
C4 C3 H3 119.7 . . ?

loop_
_geom_bond_atom_site_label_1
_geom_bond_atom_site_label_2
_geom_bond_distance
_geom_bond_site_symmetry_2
_geom_bond_publ_flag
I1 C1 2.169(4) . ?
I1 Cl1 2.4869(12) . ?
I1 Cl2 2.5115(12) . ?
N1 C11 1.340(6) . ?
N1 C7 1.343(6) . ?
C11 C10 1.377(7) . ?
C11 H11 0.9500 . ?
C1 C6 1.380(6) . ?
C1 C2 1.382(7) . ?
C6 C5 1.387(7) . ?
C6 H6 0.9500 . ?
C10 C9 1.380(7) . ?
C10 H10 0.9500 . ?
C5 C4 1.386(7) . ?
C5 H5 0.9500 . ?
C7 C8 1.372(7) . ?
C7 H7 0.9500 . ?
C2 C3 1.379(8) . ?
C2 H2 0.9500 . ?
C4 C3 1.396(7) . ?
C4 H4 0.9500 . ?
C9 C8 1.393(7) . ?
C9 H9 0.9500 . ?
C8 H8 0.9500 . ?
C3 H3 0.9500 . ?

loop_
_geom_torsion_atom_site_label_1
_geom_torsion_atom_site_label_2
_geom_torsion_atom_site_label_3
_geom_torsion_atom_site_label_4
_geom_torsion
_geom_torsion_site_symmetry_1
_geom_torsion_site_symmetry_2
_geom_torsion_site_symmetry_3
_geom_torsion_site_symmetry_4
_geom_torsion_publ_flag
C7 N1 C11 C10 0.3(7) . . . . ?
C2 C1 C6 C5 0.7(7) . . . . ?
I1 C1 C6 C5 -177.0(3) . . . . ?
N1 C11 C10 C9 -0.5(7) . . . . ?
C1 C6 C5 C4 -0.7(7) . . . . ?
C11 N1 C7 C8 0.0(7) . . . . ?
C6 C1 C2 C3 0.3(7) . . . . ?
I1 C1 C2 C3 178.1(4) . . . . ?
C6 C5 C4 C3 -0.4(7) . . . . ?
C11 C10 C9 C8 0.4(7) . . . . ?
N1 C7 C8 C9 -0.1(7) . . . . ?
C10 C9 C8 C7 -0.1(7) . . . . ?
C1 C2 C3 C4 -1.4(7) . . . . ?
C5 C4 C3 C2 1.4(7) . . . . ?
